data_1505303
loop_
_publ_author_name
'Chen, Tao'
'Jiang, Jia-Jun'
'Xu, Qin'
'Shi, Min'

_publ_section_title
;
 Axially chiral NHC-Pd(II) complexes in the oxidative kinetic resolution
 of secondary alcohols using molecular oxygen as a terminal oxidant.
;
_journal_issue 5
_journal_name_full 'Organic letters'
_journal_page_first 865
_journal_page_last 868
_journal_paper_doi 10.1021/ol063061w
_journal_volume 9
_journal_year 2007
_chemical_absolute_configuration ad
_chemical_formula_sum 'C37 H36 Cl2 I2 N4 Pd'
_chemical_formula_weight 967.80
_chemical_name_systematic
; 
 ? 
;
_space_group_IT_number 19
_symmetry_cell_setting orthorhombic
_symmetry_space_group_name_Hall 'P 2ac 2ab'
_symmetry_space_group_name_H-M 'P 21 21 21'
_atom_sites_solution_hydrogens geom
_atom_sites_solution_primary direct
_atom_sites_solution_secondary difmap
_audit_creation_method SHELXL-97
_cell_angle_alpha 90.00
_cell_angle_beta 90.00
_cell_angle_gamma 90.00
_cell_formula_units_Z 4
_cell_length_a 12.8832(8)
_cell_length_b 14.0578(9)
_cell_length_c 20.2839(13)
_cell_measurement_reflns_used 4640
_cell_measurement_temperature 293(2)
_cell_measurement_theta_max 41.184
_cell_measurement_theta_min 4.736
_cell_volume 3673.6(4)
_computing_cell_refinement 'Bruker SMART'
_computing_data_collection 'Bruker SMART'
_computing_data_reduction 'Bruker SHELXTL'
_computing_molecular_graphics 'Bruker SHELXTL'
_computing_publication_material 'Bruker SHELXTL'
_computing_structure_refinement 'SHELXL-97 (Sheldrick, 1997)'
_computing_structure_solution 'SHELXS-97 (Sheldrick, 1990)'
_diffrn_ambient_temperature 293(2)
_diffrn_measured_fraction_theta_full 1.000
_diffrn_measured_fraction_theta_max 1.000
_diffrn_measurement_device_type 'CCD area detector'
_diffrn_measurement_method 'phi and omega scans'
_diffrn_radiation_monochromator graphite
_diffrn_radiation_source 'fine-focus sealed tube'
_diffrn_radiation_type MoK\a
_diffrn_radiation_wavelength 0.71073
_diffrn_reflns_av_R_equivalents 0.0854
_diffrn_reflns_av_sigmaI/netI 0.0857
_diffrn_reflns_limit_h_max 15
_diffrn_reflns_limit_h_min -16
_diffrn_reflns_limit_k_max 15
_diffrn_reflns_limit_k_min -17
_diffrn_reflns_limit_l_max 25
_diffrn_reflns_limit_l_min -25
_diffrn_reflns_number 21852
_diffrn_reflns_theta_full 27.00
_diffrn_reflns_theta_max 27.00
_diffrn_reflns_theta_min 1.76
_exptl_absorpt_coefficient_mu 2.363
_exptl_absorpt_correction_T_max 1.00000
_exptl_absorpt_correction_T_min 0.63407
_exptl_absorpt_correction_type empirical
_exptl_crystal_colour red
_exptl_crystal_density_diffrn 1.750
_exptl_crystal_density_method 'not measured'
_exptl_crystal_F_000 1888
_exptl_crystal_size_max 0.505
_exptl_crystal_size_mid 0.375
_exptl_crystal_size_min 0.213
_refine_diff_density_max 1.045
_refine_diff_density_min -0.706
_refine_diff_density_rms 0.122
_refine_ls_abs_structure_details 'Flack H D (1983), Acta Cryst. A39, 876-881'
_refine_ls_abs_structure_Flack -0.02(3)
_refine_ls_extinction_method none
_refine_ls_goodness_of_fit_ref 0.947
_refine_ls_hydrogen_treatment constr
_refine_ls_matrix_type full
_refine_ls_number_parameters 402
_refine_ls_number_reflns 8002
_refine_ls_number_restraints 2
_refine_ls_restrained_S_all 0.948
_refine_ls_R_factor_all 0.0741
_refine_ls_R_factor_gt 0.0543
_refine_ls_shift/su_max 0.081
_refine_ls_shift/su_mean 0.009
_refine_ls_structure_factor_coef Fsqd
_refine_ls_weighting_details 'calc w=1/[\s^2^(Fo^2^)+(0.0584P)^2^+0.0000P] where P=(Fo^2^+2Fc^2^)/3'
_refine_ls_weighting_scheme calc
_refine_ls_wR_factor_gt 0.1246
_refine_ls_wR_factor_ref 0.1327
_reflns_number_gt 5695
_reflns_number_total 8002
_reflns_threshold_expression >2sigma(I)
_cod_data_source_file ol063061wsi20061218_080604.cif
_cod_data_source_block cd25504
_cod_depositor_comments
;
The following automatic conversions were performed:

'_symmetry_cell_setting' value 'Orthorhombic' changed to
'orthorhombic' according to
/home/saulius/struct/CIF-dictionaries/cif_core.dic dictionary named
'cif_core.dic' version 2.4.1 from 2010-06-29.

Automatic conversion script
Id: cif_fix_values 1715 2011-07-08 13:25:40Z adriana 
;
_cod_original_sg_symbol_H-M P2(1)2(1)2(1)
_cod_database_code 1505303

loop_
_symmetry_equiv_pos_as_xyz
'x, y, z'
'-x+1/2, -y, z+1/2'
'-x, y+1/2, -z+1/2'
'x+1/2, -y+1/2, -z'

loop_
_atom_site_label
_atom_site_type_symbol
_atom_site_fract_x
_atom_site_fract_y
_atom_site_fract_z
_atom_site_U_iso_or_equiv
_atom_site_adp_type
_atom_site_occupancy
_atom_site_symmetry_multiplicity
_atom_site_calc_flag
_atom_site_refinement_flags
Pd Pd 0.70091(5) 0.91607(4) 0.94327(3) 0.04474(16) Uani 1 1 d .
I1 I 0.51924(5) 0.99808(5) 0.96853(3) 0.0740(2) Uani 1 1 d .
I2 I 0.78317(5) 0.97589(4) 1.05730(3) 0.0689(2) Uani 1 1 d .
Cl1 Cl 0.6869(6) 0.7163(5) 0.5297(3) 0.213(2) Uiso 1 1 d D
Cl2 Cl 0.8989(6) 0.6981(6) 0.5046(4) 0.239(3) Uiso 1 1 d D
N1 N 0.9242(5) 0.9485(4) 0.9121(3) 0.0475(16) Uani 1 1 d .
N2 N 0.8896(5) 0.7988(4) 0.9087(3) 0.0402(14) Uani 1 1 d .
N3 N 0.5518(5) 0.7884(5) 0.8729(3) 0.0473(16) Uani 1 1 d .
N4 N 0.6552(5) 0.8583(4) 0.8018(3) 0.0414(14) Uani 1 1 d .
C1 C 0.8451(6) 0.8855(5) 0.9170(3) 0.0411(17) Uani 1 1 d .
C2 C 1.0179(7) 0.9027(6) 0.9056(3) 0.0493(19) Uani 1 1 d .
C3 C 1.1207(7) 0.9376(7) 0.9067(4) 0.064(2) Uani 1 1 d .
H3 H 1.1353 1.0021 0.9114 0.076 Uiso 1 1 calc R
C4 C 1.1957(8) 0.8725(8) 0.9006(4) 0.069(3) Uani 1 1 d .
H4 H 1.2642 0.8925 0.8966 0.083 Uiso 1 1 calc R
C5 C 1.1737(7) 0.7758(8) 0.9002(4) 0.061(2) Uani 1 1 d .
H5 H 1.2294 0.7337 0.8998 0.073 Uiso 1 1 calc R
C6 C 1.0772(7) 0.7388(6) 0.9003(4) 0.053(2) Uani 1 1 d .
H6 H 1.0642 0.6737 0.8987 0.063 Uiso 1 1 calc R
C7 C 0.9978(6) 0.8075(6) 0.9031(3) 0.0439(18) Uani 1 1 d .
C8 C 0.9073(7) 1.0518(6) 0.9118(5) 0.067(3) Uani 1 1 d .
H8A H 0.8342 1.0648 0.9114 0.100 Uiso 1 1 calc R
H8B H 0.9389 1.0789 0.8733 0.100 Uiso 1 1 calc R
H8C H 0.9379 1.0792 0.9506 0.100 Uiso 1 1 calc R
C9 C 0.6332(6) 0.8466(5) 0.8678(3) 0.0423(18) Uani 1 1 d .
C10 C 0.5147(7) 0.7648(5) 0.8099(4) 0.0487(19) Uani 1 1 d .
C11 C 0.4305(7) 0.7106(6) 0.7891(5) 0.058(2) Uani 1 1 d .
H11 H 0.3876 0.6790 0.8188 0.070 Uiso 1 1 calc R
C12 C 0.4146(8) 0.7063(8) 0.7234(6) 0.073(3) Uani 1 1 d .
H12 H 0.3576 0.6726 0.7076 0.087 Uiso 1 1 calc R
C13 C 0.4794(8) 0.7499(7) 0.6788(5) 0.071(3) Uani 1 1 d .
H13 H 0.4656 0.7424 0.6341 0.085 Uiso 1 1 calc R
C14 C 0.5642(7) 0.8045(7) 0.6972(5) 0.062(2) Uani 1 1 d .
H14 H 0.6064 0.8357 0.6669 0.074 Uiso 1 1 calc R
C15 C 0.5804(7) 0.8086(6) 0.7649(4) 0.0464(19) Uani 1 1 d .
C16 C 0.5096(7) 0.7505(6) 0.9322(5) 0.066(2) Uani 1 1 d .
H16A H 0.5486 0.7738 0.9692 0.098 Uiso 1 1 calc R
H16B H 0.5133 0.6824 0.9310 0.098 Uiso 1 1 calc R
H16C H 0.4385 0.7699 0.9364 0.098 Uiso 1 1 calc R
C17 C 0.8311(6) 0.7188(5) 0.8837(4) 0.0401(17) Uani 1 1 d .
C18 C 0.8017(7) 0.6472(6) 0.9280(4) 0.054(2) Uani 1 1 d .
H18 H 0.8210 0.6490 0.9721 0.065 Uiso 1 1 calc R
C19 C 0.7428(6) 0.5737(6) 0.9026(5) 0.059(2) Uani 1 1 d .
H19 H 0.7164 0.5285 0.9316 0.071 Uiso 1 1 calc R
C20 C 0.7211(6) 0.5643(5) 0.8362(4) 0.0460(18) Uani 1 1 d .
C21 C 0.6527(7) 0.4851(6) 0.8133(5) 0.068(2) Uani 1 1 d .
H21A H 0.6689 0.4280 0.8381 0.081 Uiso 1 1 calc R
H21B H 0.5809 0.5015 0.8221 0.081 Uiso 1 1 calc R
C22 C 0.6655(8) 0.4655(6) 0.7416(6) 0.085(3) Uani 1 1 d .
H22A H 0.6130 0.4204 0.7276 0.102 Uiso 1 1 calc R
H22B H 0.7330 0.4369 0.7340 0.102 Uiso 1 1 calc R
C23 C 0.6561(8) 0.5565(7) 0.7007(5) 0.077(3) Uani 1 1 d .
H23A H 0.6607 0.5414 0.6541 0.092 Uiso 1 1 calc R
H23B H 0.5895 0.5864 0.7088 0.092 Uiso 1 1 calc R
C24 C 0.7425(6) 0.6231(6) 0.7197(4) 0.057(2) Uani 1 1 d .
H24A H 0.8071 0.5992 0.7016 0.068 Uiso 1 1 calc R
H24B H 0.7294 0.6848 0.7000 0.068 Uiso 1 1 calc R
C25 C 0.7550(5) 0.6356(5) 0.7929(4) 0.0416(17) Uani 1 1 d .
C26 C 0.8082(5) 0.7165(5) 0.8177(3) 0.0361(16) Uani 1 1 d .
C27 C 0.8304(6) 0.8021(5) 0.7770(3) 0.0397(17) Uani 1 1 d .
C28 C 0.7579(6) 0.8758(6) 0.7747(3) 0.0451(19) Uani 1 1 d .
C29 C 0.7768(7) 0.9604(6) 0.7452(4) 0.059(2) Uani 1 1 d .
H29 H 0.7278 1.0089 0.7461 0.071 Uiso 1 1 calc R
C30 C 0.8708(8) 0.9728(7) 0.7137(4) 0.071(3) Uani 1 1 d .
H30 H 0.8860 1.0309 0.6941 0.085 Uiso 1 1 calc R
C31 C 0.9425(7) 0.8996(7) 0.7108(4) 0.059(2) Uani 1 1 d .
C32 C 1.0440(8) 0.9166(10) 0.6754(5) 0.091(4) Uani 1 1 d .
H32A H 1.0301 0.9526 0.6356 0.110 Uiso 1 1 calc R
H32B H 1.0881 0.9554 0.7033 0.110 Uiso 1 1 calc R
C33 C 1.1018(9) 0.8289(12) 0.6572(5) 0.111(5) Uani 1 1 d .
H33A H 1.1719 0.8452 0.6438 0.124 Uiso 1 1 calc R
H33B H 1.0677 0.7976 0.6205 0.124 Uiso 1 1 calc R
C34 C 1.1048(7) 0.7637(10) 0.7158(6) 0.098(4) Uani 1 1 d .
H34A H 1.1386 0.7962 0.7521 0.117 Uiso 1 1 calc R
H34B H 1.1461 0.7082 0.7050 0.117 Uiso 1 1 calc R
C35 C 0.9973(7) 0.7314(7) 0.7379(5) 0.062(2) Uani 1 1 d .
H35A H 0.9707 0.6849 0.7069 0.075 Uiso 1 1 calc R
H35B H 1.0026 0.7010 0.7807 0.075 Uiso 1 1 calc R
C36 C 0.9228(7) 0.8136(6) 0.7423(3) 0.048(2) Uani 1 1 d .
C37 C 0.8086(11) 0.7730(12) 0.5363(9) 0.168(7) Uiso 1 1 d D
H37A H 0.8081 0.8324 0.5119 0.201 Uiso 1 1 calc R
H37B H 0.8241 0.7868 0.5821 0.201 Uiso 1 1 calc R

loop_
_atom_site_aniso_label
_atom_site_aniso_U_11
_atom_site_aniso_U_22
_atom_site_aniso_U_33
_atom_site_aniso_U_23
_atom_site_aniso_U_13
_atom_site_aniso_U_12
Pd 0.0478(3) 0.0454(3) 0.0410(3) -0.0049(3) 0.0022(3) 0.0026(3)
I1 0.0612(4) 0.0789(4) 0.0821(4) -0.0170(3) 0.0052(3) 0.0190(3)
I2 0.0884(5) 0.0678(4) 0.0506(3) -0.0132(3) -0.0047(3) -0.0036(3)
N1 0.048(4) 0.041(4) 0.053(4) 0.003(3) 0.000(3) -0.003(3)
N2 0.040(4) 0.041(4) 0.040(3) 0.005(3) 0.000(3) -0.001(3)
N3 0.046(4) 0.047(4) 0.049(4) 0.004(3) 0.012(3) 0.001(3)
N4 0.036(4) 0.045(4) 0.043(3) -0.003(3) -0.003(3) 0.003(3)
C1 0.050(5) 0.045(4) 0.028(3) -0.002(3) -0.005(3) -0.001(4)
C2 0.058(5) 0.055(5) 0.035(4) -0.002(3) -0.005(4) -0.016(4)
C3 0.055(6) 0.083(7) 0.052(5) 0.022(5) -0.006(4) -0.016(5)
C4 0.047(5) 0.098(8) 0.063(5) 0.018(5) 0.001(5) -0.008(6)
C5 0.050(6) 0.090(7) 0.042(5) 0.010(5) 0.000(4) 0.018(5)
C6 0.051(5) 0.053(5) 0.053(5) 0.002(4) 0.009(4) -0.004(4)
C7 0.049(5) 0.052(5) 0.031(4) 0.001(3) 0.005(3) -0.010(4)
C8 0.063(6) 0.045(5) 0.092(7) 0.003(5) 0.003(5) -0.017(4)
C9 0.043(5) 0.047(4) 0.037(4) -0.003(3) -0.003(3) 0.004(4)
C10 0.044(5) 0.044(4) 0.058(5) -0.010(4) 0.002(4) 0.003(4)
C11 0.038(5) 0.062(6) 0.074(6) -0.003(5) -0.003(4) -0.009(4)
C12 0.058(6) 0.082(7) 0.078(7) -0.019(6) -0.005(5) -0.002(6)
C13 0.062(6) 0.081(7) 0.070(6) -0.023(5) -0.021(6) 0.013(6)
C14 0.057(6) 0.068(6) 0.060(6) -0.011(5) -0.002(5) 0.005(5)
C15 0.050(5) 0.045(5) 0.044(4) -0.006(4) -0.016(4) 0.014(4)
C16 0.063(6) 0.068(5) 0.066(6) -0.004(5) 0.020(5) -0.007(5)
C17 0.038(4) 0.037(4) 0.046(4) -0.006(3) 0.003(3) 0.003(3)
C18 0.050(5) 0.060(5) 0.052(5) 0.016(4) 0.001(4) -0.013(4)
C19 0.049(5) 0.047(5) 0.081(6) 0.006(4) 0.017(4) 0.003(4)
C20 0.038(4) 0.036(4) 0.064(5) -0.001(4) 0.002(4) -0.002(3)
C21 0.068(6) 0.046(5) 0.089(7) -0.004(5) -0.004(5) -0.011(5)
C22 0.069(7) 0.049(6) 0.137(10) -0.017(6) -0.020(6) -0.024(5)
C23 0.086(7) 0.063(6) 0.081(6) -0.017(5) -0.021(6) 0.002(6)
C24 0.050(5) 0.058(5) 0.063(5) -0.027(4) -0.009(4) 0.003(4)
C25 0.034(4) 0.042(4) 0.049(4) -0.009(3) 0.008(3) 0.001(3)
C26 0.031(4) 0.041(4) 0.037(4) -0.005(3) 0.005(3) -0.001(3)
C27 0.037(4) 0.046(4) 0.036(4) -0.008(3) 0.004(3) -0.009(3)
C28 0.048(5) 0.057(5) 0.030(4) 0.005(3) 0.000(3) -0.008(4)
C29 0.059(6) 0.056(5) 0.062(5) 0.017(4) -0.006(4) -0.007(4)
C30 0.081(7) 0.070(7) 0.062(5) 0.031(5) -0.010(5) -0.027(6)
C31 0.060(6) 0.072(6) 0.046(4) 0.016(4) -0.006(4) -0.025(5)
C32 0.072(7) 0.128(10) 0.074(7) 0.026(7) 0.026(6) -0.028(7)
C33 0.076(8) 0.208(16) 0.050(6) -0.006(8) 0.026(6) -0.045(10)
C34 0.048(7) 0.143(11) 0.103(9) -0.045(8) 0.015(6) -0.020(7)
C35 0.043(5) 0.084(7) 0.060(5) -0.019(5) 0.008(4) -0.013(5)
C36 0.049(5) 0.062(5) 0.035(4) -0.010(4) 0.002(3) -0.016(4)

loop_
_atom_type_symbol
_atom_type_description
_atom_type_scat_dispersion_real
_atom_type_scat_dispersion_imag
_atom_type_scat_source
C C 0.0033 0.0016 'International Tables Vol C Tables 4.2.6.8 and 6.1.1.4'
H H 0.0000 0.0000 'International Tables Vol C Tables 4.2.6.8 and 6.1.1.4'
N N 0.0061 0.0033 'International Tables Vol C Tables 4.2.6.8 and 6.1.1.4'
Cl Cl 0.1484 0.1585 'International Tables Vol C Tables 4.2.6.8 and 6.1.1.4'
Pd Pd -0.9988 1.0072 'International Tables Vol C Tables 4.2.6.8 and 6.1.1.4'
I I -0.4742 1.8119 'International Tables Vol C Tables 4.2.6.8 and 6.1.1.4'

loop_
_geom_angle_atom_site_label_1
_geom_angle_atom_site_label_2
_geom_angle_atom_site_label_3
_geom_angle
C1 Pd C9 95.5(3)
C1 Pd I1 166.4(2)
C9 Pd I1 88.6(2)
C1 Pd I2 85.97(19)
C9 Pd I2 168.4(2)
I1 Pd I2 92.63(3)
C1 N1 C2 111.2(6)
C1 N1 C8 122.4(7)
C2 N1 C8 126.4(7)
C1 N2 C7 110.6(6)
C1 N2 C17 121.5(6)
C7 N2 C17 123.9(6)
C9 N3 C10 110.0(6)
C9 N3 C16 126.6(7)
C10 N3 C16 123.4(7)
C9 N4 C15 108.4(6)
C9 N4 C28 125.1(6)
C15 N4 C28 120.5(6)
N1 C1 N2 105.1(6)
N1 C1 Pd 125.7(6)
N2 C1 Pd 128.6(6)
C7 C2 N1 107.3(7)
C7 C2 C3 121.3(9)
N1 C2 C3 131.2(8)
C4 C3 C2 116.0(9)
C4 C3 H3 122.0
C2 C3 H3 122.0
C3 C4 C5 121.6(9)
C3 C4 H4 119.2
C5 C4 H4 119.2
C6 C5 C4 124.4(9)
C6 C5 H5 117.8
C4 C5 H5 117.8
C5 C6 C7 113.9(8)
C5 C6 H6 123.0
C7 C6 H6 123.0
C2 C7 N2 105.7(7)
C2 C7 C6 122.4(8)
N2 C7 C6 131.7(7)
N1 C8 H8A 109.5
N1 C8 H8B 109.5
H8A C8 H8B 109.5
N1 C8 H8C 109.5
H8A C8 H8C 109.5
H8B C8 H8C 109.5
N3 C9 N4 108.1(6)
N3 C9 Pd 125.3(5)
N4 C9 Pd 126.2(6)
C15 C10 C11 121.3(8)
C15 C10 N3 106.6(7)
C11 C10 N3 132.1(8)
C12 C11 C10 116.2(9)
C12 C11 H11 121.9
C10 C11 H11 121.9
C11 C12 C13 122.5(10)
C11 C12 H12 118.7
C13 C12 H12 118.7
C12 C13 C14 123.3(9)
C12 C13 H13 118.4
C14 C13 H13 118.4
C13 C14 C15 114.0(9)
C13 C14 H14 123.0
C15 C14 H14 123.0
C14 C15 C10 122.6(9)
C14 C15 N4 130.5(9)
C10 C15 N4 106.8(7)
N3 C16 H16A 109.5
N3 C16 H16B 109.5
H16A C16 H16B 109.5
N3 C16 H16C 109.5
H16A C16 H16C 109.5
H16B C16 H16C 109.5
C26 C17 C18 123.5(7)
C26 C17 N2 118.2(6)
C18 C17 N2 118.4(6)
C19 C18 C17 116.5(7)
C19 C18 H18 121.7
C17 C18 H18 121.7
C18 C19 C20 123.1(8)
C18 C19 H19 118.5
C20 C19 H19 118.5
C19 C20 C25 118.6(7)
C19 C20 C21 119.6(7)
C25 C20 C21 121.5(7)
C22 C21 C20 112.1(8)
C22 C21 H21A 109.2
C20 C21 H21A 109.2
C22 C21 H21B 109.2
C20 C21 H21B 109.2
H21A C21 H21B 107.9
C21 C22 C23 111.5(8)
C21 C22 H22A 109.3
C23 C22 H22A 109.3
C21 C22 H22B 109.3
C23 C22 H22B 109.3
H22A C22 H22B 108.0
C24 C23 C22 108.8(8)
C24 C23 H23A 109.9
C22 C23 H23A 109.9
C24 C23 H23B 109.9
C22 C23 H23B 109.9
H23A C23 H23B 108.3
C25 C24 C23 113.9(8)
C25 C24 H24A 108.8
C23 C24 H24A 108.8
C25 C24 H24B 108.8
C23 C24 H24B 108.8
H24A C24 H24B 107.7
C20 C25 C26 120.1(7)
C20 C25 C24 120.1(7)
C26 C25 C24 119.7(7)
C17 C26 C25 117.9(7)
C17 C26 C27 118.8(6)
C25 C26 C27 122.9(6)
C36 C27 C28 118.1(7)
C36 C27 C26 122.6(7)
C28 C27 C26 119.3(6)
C29 C28 C27 123.1(8)
C29 C28 N4 118.6(8)
C27 C28 N4 118.2(7)
C28 C29 C30 118.3(9)
C28 C29 H29 120.8
C30 C29 H29 120.9
C29 C30 C31 120.7(8)
C29 C30 H30 119.6
C31 C30 H30 119.6
C30 C31 C36 120.3(8)
C30 C31 C32 118.7(9)
C36 C31 C32 120.9(10)
C33 C32 C31 114.9(10)
C33 C32 H32A 108.5
C31 C32 H32A 108.5
C33 C32 H32B 108.6
C31 C32 H32B 108.6
H32A C32 H32B 107.5
C32 C33 C34 108.8(9)
C32 C33 H33A 109.9
C34 C33 H33A 109.9
C32 C33 H33B 109.9
C34 C33 H33B 109.9
H33A C33 H33B 108.3
C33 C34 C35 113.0(10)
C33 C34 H34A 109.0
C35 C34 H34A 109.0
C33 C34 H34B 109.0
C35 C34 H34B 109.0
H34A C34 H34B 107.8
C36 C35 C34 111.6(8)
C36 C35 H35A 109.3
C34 C35 H35A 109.3
C36 C35 H35B 109.3
C34 C35 H35B 109.3
H35A C35 H35B 108.0
C31 C36 C27 119.3(9)
C31 C36 C35 121.6(8)
C27 C36 C35 119.1(7)
Cl2 C37 Cl1 107.5(9)
Cl2 C37 H37A 110.4
Cl1 C37 H37A 110.4
Cl2 C37 H37B 110.1
Cl1 C37 H37B 110.1
H37A C37 H37B 108.5

loop_
_geom_bond_atom_site_label_1
_geom_bond_atom_site_label_2
_geom_bond_distance
Pd C1 1.980(8)
Pd C9 2.015(7)
Pd I1 2.6587(8)
Pd I2 2.6795(8)
Cl1 C37 1.764(14)
Cl2 C37 1.696(13)
N1 C1 1.354(9)
N1 C2 1.374(10)
N1 C8 1.468(10)
N2 C1 1.357(9)
N2 C7 1.403(10)
N2 C17 1.446(9)
N3 C9 1.334(9)
N3 C10 1.405(10)
N3 C16 1.424(10)
N4 C9 1.378(9)
N4 C15 1.407(10)
N4 C28 1.453(9)
C2 C7 1.364(11)
C2 C3 1.413(12)
C3 C4 1.336(13)
C3 H3 0.9300
C4 C5 1.389(13)
C4 H4 0.9300
C5 C6 1.348(12)
C5 H5 0.9300
C6 C7 1.409(11)
C6 H6 0.9300
C8 H8A 0.9600
C8 H8B 0.9600
C8 H8C 0.9600
C10 C15 1.388(12)
C10 C11 1.392(11)
C11 C12 1.350(14)
C11 H11 0.9300
C12 C13 1.374(14)
C12 H12 0.9300
C13 C14 1.387(13)
C13 H13 0.9300
C14 C15 1.390(11)
C14 H14 0.9300
C16 H16A 0.9600
C16 H16B 0.9600
C16 H16C 0.9600
C17 C26 1.370(9)
C17 C18 1.401(10)
C18 C19 1.381(11)
C18 H18 0.9300
C19 C20 1.382(11)
C19 H19 0.9300
C20 C25 1.402(10)
C20 C21 1.494(11)
C21 C22 1.489(12)
C21 H21A 0.9700
C21 H21B 0.9700
C22 C23 1.530(13)
C22 H22A 0.9700
C22 H22B 0.9700
C23 C24 1.505(12)
C23 H23A 0.9700
C23 H23B 0.9700
C24 C25 1.504(10)
C24 H24A 0.9700
C24 H24B 0.9700
C25 C26 1.420(9)
C26 C27 1.488(10)
C27 C36 1.392(10)
C27 C28 1.395(10)
C28 C29 1.354(11)
C29 C30 1.380(12)
C29 H29 0.9300
C30 C31 1.384(13)
C30 H30 0.9300
C31 C36 1.390(11)
C31 C32 1.511(12)
C32 C33 1.487(18)
C32 H32A 0.9700
C32 H32B 0.9700
C33 C34 1.503(17)
C33 H33A 0.9700
C33 H33B 0.9700
C34 C35 1.525(12)
C34 H34A 0.9700
C34 H34B 0.9700
C35 C36 1.505(12)
C35 H35A 0.9700
C35 H35B 0.9700
C37 H37A 0.9700
C37 H37B 0.9700

loop_
_geom_torsion_atom_site_label_1
_geom_torsion_atom_site_label_2
_geom_torsion_atom_site_label_3
_geom_torsion_atom_site_label_4
_geom_torsion
C2 N1 C1 N2 -4.2(8)
C8 N1 C1 N2 173.8(8)
C2 N1 C1 Pd 168.1(5)
C8 N1 C1 Pd -14.0(11)
C7 N2 C1 N1 4.0(7)
C17 N2 C1 N1 -154.0(6)
C7 N2 C1 Pd -167.9(5)
C17 N2 C1 Pd 34.1(9)
C9 Pd C1 N1 131.2(6)
I1 Pd C1 N1 24.1(13)
I2 Pd C1 N1 -60.4(6)
C9 Pd C1 N2 -58.5(6)
I1 Pd C1 N2 -165.6(5)
I2 Pd C1 N2 110.0(6)
C1 N1 C2 C7 2.7(8)
C8 N1 C2 C7 -175.1(8)
C1 N1 C2 C3 -171.6(8)
C8 N1 C2 C3 10.6(14)
C7 C2 C3 C4 4.5(11)
N1 C2 C3 C4 178.1(8)
C2 C3 C4 C5 -6.5(12)
C3 C4 C5 C6 5.6(14)
C4 C5 C6 C7 -2.0(12)
N1 C2 C7 N2 -0.2(8)
C3 C2 C7 N2 174.8(7)
N1 C2 C7 C6 -176.2(7)
C3 C2 C7 C6 -1.2(11)
C1 N2 C7 C2 -2.5(8)
C17 N2 C7 C2 155.0(6)
C1 N2 C7 C6 173.1(7)
C17 N2 C7 C6 -29.5(12)
C5 C6 C7 C2 -0.1(11)
C5 C6 C7 N2 -175.0(7)
C10 N3 C9 N4 -3.4(8)
C16 N3 C9 N4 173.7(7)
C10 N3 C9 Pd 170.4(5)
C16 N3 C9 Pd -12.5(11)
C15 N4 C9 N3 3.0(8)
C28 N4 C9 N3 -149.5(7)
C15 N4 C9 Pd -170.7(5)
C28 N4 C9 Pd 36.8(10)
C1 Pd C9 N3 134.6(6)
I1 Pd C9 N3 -58.4(6)
I2 Pd C9 N3 37.8(15)
C1 Pd C9 N4 -52.8(7)
I1 Pd C9 N4 114.2(6)
I2 Pd C9 N4 -149.6(7)
C9 N3 C10 C15 2.4(8)
C16 N3 C10 C15 -174.8(7)
C9 N3 C10 C11 -177.1(8)
C16 N3 C10 C11 5.7(13)
C15 C10 C11 C12 -2.5(12)
N3 C10 C11 C12 177.0(9)
C10 C11 C12 C13 2.3(15)
C11 C12 C13 C14 -2.3(16)
C12 C13 C14 C15 2.3(14)
C13 C14 C15 C10 -2.5(12)
C13 C14 C15 N4 -177.8(8)
C11 C10 C15 C14 2.8(12)
N3 C10 C15 C14 -176.8(7)
C11 C10 C15 N4 179.0(7)
N3 C10 C15 N4 -0.6(8)
C9 N4 C15 C14 174.4(8)
C28 N4 C15 C14 -31.7(12)
C9 N4 C15 C10 -1.4(8)
C28 N4 C15 C10 152.5(7)
C1 N2 C17 C26 75.0(9)
C7 N2 C17 C26 -80.1(9)
C1 N2 C17 C18 -105.8(8)
C7 N2 C17 C18 99.2(8)
C26 C17 C18 C19 -3.0(12)
N2 C17 C18 C19 177.7(7)
C17 C18 C19 C20 6.2(12)
C18 C19 C20 C25 -4.1(12)
C18 C19 C20 C21 -177.3(8)
C19 C20 C21 C22 -160.9(8)
C25 C20 C21 C22 26.1(11)
C20 C21 C22 C23 -50.8(11)
C21 C22 C23 C24 62.9(11)
C22 C23 C24 C25 -48.1(11)
C19 C20 C25 C26 -1.5(11)
C21 C20 C25 C26 171.5(7)
C19 C20 C25 C24 173.8(7)
C21 C20 C25 C24 -13.1(11)
C23 C24 C25 C20 24.8(11)
C23 C24 C25 C26 -159.8(7)
C18 C17 C26 C25 -2.2(11)
N2 C17 C26 C25 177.1(6)
C18 C17 C26 C27 171.8(7)
N2 C17 C26 C27 -9.0(10)
C20 C25 C26 C17 4.5(10)
C24 C25 C26 C17 -170.9(7)
C20 C25 C26 C27 -169.2(7)
C24 C25 C26 C27 15.4(11)
C17 C26 C27 C36 93.7(9)
C25 C26 C27 C36 -92.7(9)
C17 C26 C27 C28 -84.1(9)
C25 C26 C27 C28 89.5(9)
C36 C27 C28 C29 -5.7(11)
C26 C27 C28 C29 172.2(7)
C36 C27 C28 N4 170.3(6)
C26 C27 C28 N4 -11.8(10)
C9 N4 C28 C29 -114.4(8)
C15 N4 C28 C29 96.2(9)
C9 N4 C28 C27 69.4(10)
C15 N4 C28 C27 -79.9(8)
C27 C28 C29 C30 2.6(12)
N4 C28 C29 C30 -173.4(7)
C28 C29 C30 C31 1.7(13)
C29 C30 C31 C36 -2.8(13)
C29 C30 C31 C32 179.7(8)
C30 C31 C32 C33 -162.5(9)
C36 C31 C32 C33 20.0(14)
C31 C32 C33 C34 -47.0(13)
C32 C33 C34 C35 62.2(13)
C33 C34 C35 C36 -47.1(13)
C30 C31 C36 C27 -0.4(12)
C32 C31 C36 C27 177.0(8)
C30 C31 C36 C35 177.6(8)
C32 C31 C36 C35 -4.9(12)
C28 C27 C36 C31 4.5(11)
C26 C27 C36 C31 -173.4(7)
C28 C27 C36 C35 -173.6(7)
C26 C27 C36 C35 8.6(11)
C34 C35 C36 C31 18.1(12)
C34 C35 C36 C27 -163.9(8)
